data_1550560
loop_
_publ_author_name
'Lu, Connie'
'Ramirez, Bianca L.'
'Sharma, Prachi'
'Eisenhart, Reed'
'Gagliardi, Laura'

_publ_section_title
;
 Bimetallic nickel-lutetium complexes: Tuning the properties and catalytic
 hydrogenation activity of the Ni site by varying the Lu coordination
 environment
;
_journal_name_full 'Chemical Science'
_journal_paper_doi 10.1039/C8SC04712J
_journal_year 2019
_chemical_formula_moiety 'C43 H75 Lu N3 Ni O P3'
_chemical_formula_sum 'C43 H71 Lu N3 Ni O P3'
_chemical_formula_weight 972.61
_chemical_name_common 16244_Complex-3-THF
_chemical_name_systematic NiLu(iPr2PCH2NPh)3(C4H8O)
_chemical_properties_physical Air-sensitive,Moisture-sensitive
_space_group_crystal_system triclinic
_space_group_IT_number 2
_space_group_name_Hall '-P 1'
_space_group_name_H-M_alt 'P -1'
_symmetry_space_group_name_Hall '-P 1'
_symmetry_space_group_name_H-M 'P -1'
_atom_sites_solution_hydrogens geom
_audit_creation_method SHELXL-2016/6
_audit_update_record
;
2018-09-27 deposited with the CCDC.
2019-02-04 downloaded from the CCDC.
;
_cell_angle_alpha 76.8410(10)
_cell_angle_beta 81.2330(10)
_cell_angle_gamma 68.2440(10)
_cell_formula_units_Z 2
_cell_length_a 11.4262(10)
_cell_length_b 12.1111(11)
_cell_length_c 17.7291(16)
_cell_measurement_reflns_used 6372
_cell_measurement_temperature 173(2)
_cell_measurement_theta_max 27.24
_cell_measurement_theta_min 2.21
_cell_volume 2212.5(3)
_computing_cell_refinement 'SAINT, Bruker'
_computing_data_collection 'APEX3, Bruker'
_computing_data_reduction 'SAINT, Bruker'
_computing_molecular_graphics 'Shelxle-(Rev. 712) (Huebschle, C. B., 2011)'
_computing_structure_refinement 'SHELXL-2016/6 (Sheldrick, 2016)'
_computing_structure_solution 'SHELXT 2014/5 (Sheldrick, 2014)'
_diffrn_ambient_temperature 173(2)
_diffrn_measured_fraction_theta_full 0.998
_diffrn_measured_fraction_theta_max 0.991
_diffrn_measurement_device_type 'Bruker Photon-II CMOS'
_diffrn_measurement_method '\f and \w scans'
_diffrn_radiation_type MoK\a
_diffrn_radiation_wavelength 0.71073
_diffrn_reflns_av_R_equivalents 0.0355
_diffrn_reflns_av_unetI/netI 0.0460
_diffrn_reflns_Laue_measured_fraction_full 0.998
_diffrn_reflns_Laue_measured_fraction_max 0.991
_diffrn_reflns_limit_h_max 14
_diffrn_reflns_limit_h_min -14
_diffrn_reflns_limit_k_max 15
_diffrn_reflns_limit_k_min -15
_diffrn_reflns_limit_l_max 22
_diffrn_reflns_limit_l_min -22
_diffrn_reflns_number 25794
_diffrn_reflns_point_group_measured_fraction_full 0.998
_diffrn_reflns_point_group_measured_fraction_max 0.991
_diffrn_reflns_theta_full 25.242
_diffrn_reflns_theta_max 27.250
_diffrn_reflns_theta_min 1.183
_diffrn_source micro
_exptl_absorpt_coefficient_mu 2.787
_exptl_absorpt_correction_T_max 0.7455
_exptl_absorpt_correction_T_min 0.6360
_exptl_absorpt_correction_type multi-scan
_exptl_absorpt_process_details 'SADABS, R. Blessing, 1995'
_exptl_crystal_colour red
_exptl_crystal_density_diffrn 1.466
_exptl_crystal_density_method 'not measured'
_exptl_crystal_description 'rectangualar block'
_exptl_crystal_F_000 1004
_exptl_crystal_recrystallization_method 'Re-crystallisation from solvent: tetrahydrofuran/hexanes'
_exptl_crystal_size_max 0.3
_exptl_crystal_size_mid 0.25
_exptl_crystal_size_min 0.2
_refine_diff_density_max 0.776
_refine_diff_density_min -0.524
_refine_diff_density_rms 0.099
_refine_ls_extinction_method none
_refine_ls_goodness_of_fit_ref 1.036
_refine_ls_hydrogen_treatment constr
_refine_ls_matrix_type full
_refine_ls_number_parameters 481
_refine_ls_number_reflns 9816
_refine_ls_number_restraints 0
_refine_ls_restrained_S_all 1.036
_refine_ls_R_factor_all 0.0353
_refine_ls_R_factor_gt 0.0282
_refine_ls_shift/su_max 0.001
_refine_ls_shift/su_mean 0.000
_refine_ls_structure_factor_coef Fsqd
_refine_ls_weighting_details 'w=1/[\s^2^(Fo^2^)+(0.0236P)^2^] where P=(Fo^2^+2Fc^2^)/3'
_refine_ls_weighting_scheme calc
_refine_ls_wR_factor_gt 0.0555
_refine_ls_wR_factor_ref 0.0586
_reflns_Friedel_coverage 0.000
_reflns_number_gt 8608
_reflns_number_total 9816
_reflns_threshold_expression 'I > 2\s(I)'
_cod_data_source_file c8sc04712j3.cif
_cod_data_source_block 16244_Complex-3-THF
_cod_database_code 1550560
_shelx_shelxl_version_number 2016/6
_shelx_space_group_comment
;
The symmetry employed for this shelxl refinement is uniquely defined
by the following loop, which should always be used as a source of
symmetry information in preference to the above space-group names.
They are only intended as comments.
;

loop_
_space_group_symop_operation_xyz
'x, y, z'
'-x, -y, -z'

loop_
_atom_site_label
_atom_site_type_symbol
_atom_site_fract_x
_atom_site_fract_y
_atom_site_fract_z
_atom_site_U_iso_or_equiv
_atom_site_adp_type
_atom_site_occupancy
_atom_site_site_symmetry_order
_atom_site_calc_flag
_atom_site_refinement_flags_posn
_atom_site_refinement_flags_adp
Lu1 Lu 0.31363(2) 0.53926(2) 0.23182(2) 0.01618(4) Uani 1 1 d . .
Ni1 Ni 0.37282(3) 0.31140(3) 0.29433(2) 0.01656(8) Uani 1 1 d . .
O1 O 0.28470(19) 0.73685(17) 0.16683(11) 0.0226(5) Uani 1 1 d . .
P1 P 0.17612(7) 0.33540(7) 0.27981(5) 0.02142(17) Uani 1 1 d . .
N1 N 0.1526(2) 0.5395(2) 0.17204(13) 0.0204(5) Uani 1 1 d . .
C1 C 0.0429(3) 0.7461(3) 0.10925(19) 0.0284(7) Uani 1 1 d . .
H1 H 0.043106 0.772470 0.155724 0.034 Uiso 1 1 calc R U
P2 P 0.52096(7) 0.27768(7) 0.19995(4) 0.01811(16) Uani 1 1 d . .
N2 N 0.5208(2) 0.5029(2) 0.19636(14) 0.0192(5) Uani 1 1 d . .
C2 C -0.0089(3) 0.8311(3) 0.0458(2) 0.0371(9) Uani 1 1 d . .
H2 H -0.041882 0.914542 0.048729 0.045 Uiso 1 1 calc R U
P3 P 0.41399(7) 0.35313(7) 0.40042(4) 0.01820(16) Uani 1 1 d . .
N3 N 0.2602(2) 0.5858(2) 0.34779(13) 0.0198(5) Uani 1 1 d . .
C3 C -0.0128(3) 0.7948(3) -0.0224(2) 0.0440(10) Uani 1 1 d . .
H3 H -0.046257 0.853074 -0.066832 0.053 Uiso 1 1 calc R U
C4 C 0.0326(3) 0.6734(3) -0.0246(2) 0.0388(9) Uani 1 1 d . .
H4 H 0.027868 0.647695 -0.070500 0.047 Uiso 1 1 calc R U
C5 C 0.0850(3) 0.5883(3) 0.03880(18) 0.0306(8) Uani 1 1 d . .
H5 H 0.114906 0.504893 0.035891 0.037 Uiso 1 1 calc R U
C6 C 0.0950(3) 0.6223(3) 0.10764(17) 0.0223(7) Uani 1 1 d . .
C7 C 0.1306(3) 0.4243(3) 0.18330(17) 0.0229(7) Uani 1 1 d . .
H7A H 0.180984 0.378134 0.142711 0.028 Uiso 1 1 calc R U
H7B H 0.040148 0.440443 0.178775 0.028 Uiso 1 1 calc R U
C8 C 0.0467(3) 0.4192(3) 0.34554(18) 0.0292(7) Uani 1 1 d . .
H8 H 0.078877 0.476391 0.361201 0.035 Uiso 1 1 calc R U
C9 C 0.0221(3) 0.3381(3) 0.4213(2) 0.0431(9) Uani 1 1 d . .
H9A H -0.025305 0.290588 0.411502 0.065 Uiso 1 1 calc R U
H9B H -0.026952 0.388338 0.459444 0.065 Uiso 1 1 calc R U
H9C H 0.102926 0.283290 0.441634 0.065 Uiso 1 1 calc R U
C10 C -0.0780(3) 0.4986(3) 0.3097(2) 0.0409(9) Uani 1 1 d . .
H10A H -0.062202 0.556726 0.264626 0.061 Uiso 1 1 calc R U
H10B H -0.136578 0.542437 0.348309 0.061 Uiso 1 1 calc R U
H10C H -0.115070 0.447628 0.293219 0.061 Uiso 1 1 calc R U
C11 C 0.1510(4) 0.1941(3) 0.2718(2) 0.0441(10) Uani 1 1 d . .
H11 H 0.197162 0.177378 0.220687 0.053 Uiso 1 1 calc R U
C12 C 0.2197(4) 0.0848(3) 0.3264(3) 0.0581(12) Uani 1 1 d . .
H12A H 0.210189 0.013733 0.314187 0.087 Uiso 1 1 calc R U
H12B H 0.184870 0.093345 0.379657 0.087 Uiso 1 1 calc R U
H12C H 0.309438 0.074843 0.321485 0.087 Uiso 1 1 calc R U
C13 C 0.0181(3) 0.2051(3) 0.2601(2) 0.0454(10) Uani 1 1 d . .
H13A H -0.015720 0.272876 0.217661 0.068 Uiso 1 1 calc R U
H13B H -0.035963 0.219459 0.307952 0.068 Uiso 1 1 calc R U
H13C H 0.020043 0.130033 0.246942 0.068 Uiso 1 1 calc R U
C14 C 0.5346(3) 0.6747(3) 0.23725(17) 0.0228(7) Uani 1 1 d . .
H14 H 0.463634 0.675402 0.273089 0.027 Uiso 1 1 calc R U
C15 C 0.5871(3) 0.7617(3) 0.23220(19) 0.0290(7) Uani 1 1 d . .
H15 H 0.551684 0.821233 0.264049 0.035 Uiso 1 1 calc R U
C16 C 0.6916(3) 0.7632(3) 0.1809(2) 0.0345(8) Uani 1 1 d . .
H16 H 0.726064 0.825130 0.175874 0.041 Uiso 1 1 calc R U
C17 C 0.7443(3) 0.6732(3) 0.13744(19) 0.0309(8) Uani 1 1 d . .
H17 H 0.817446 0.671774 0.103475 0.037 Uiso 1 1 calc R U
C18 C 0.6921(3) 0.5844(3) 0.14245(17) 0.0237(7) Uani 1 1 d . .
H18 H 0.731014 0.522528 0.112531 0.028 Uiso 1 1 calc R U
C19 C 0.5821(3) 0.5848(2) 0.19136(17) 0.0193(6) Uani 1 1 d . .
C20 C 0.6015(3) 0.3904(2) 0.17169(17) 0.0212(6) Uani 1 1 d . .
H20A H 0.682577 0.358949 0.196361 0.025 Uiso 1 1 calc R U
H20B H 0.619998 0.405262 0.114643 0.025 Uiso 1 1 calc R U
C21 C 0.4172(3) 0.3879(3) 0.05828(18) 0.0305(8) Uani 1 1 d . .
H21A H 0.407895 0.381912 0.005486 0.046 Uiso 1 1 calc R U
H21B H 0.458438 0.446827 0.055819 0.046 Uiso 1 1 calc R U
H21C H 0.333700 0.414372 0.086216 0.046 Uiso 1 1 calc R U
C22 C 0.4978(3) 0.2643(3) 0.10090(16) 0.0231(7) Uani 1 1 d . .
H22 H 0.582783 0.240857 0.071725 0.028 Uiso 1 1 calc R U
C23 C 0.4420(3) 0.1676(3) 0.1017(2) 0.0350(8) Uani 1 1 d . .
H23A H 0.423325 0.170973 0.048941 0.053 Uiso 1 1 calc R U
H23B H 0.363886 0.182076 0.135849 0.053 Uiso 1 1 calc R U
H23C H 0.502799 0.087640 0.120966 0.053 Uiso 1 1 calc R U
C24 C 0.6531(3) 0.1362(3) 0.23342(17) 0.0232(7) Uani 1 1 d . .
H24 H 0.694764 0.155906 0.271692 0.028 Uiso 1 1 calc R U
C25 C 0.7574(3) 0.0893(3) 0.17095(19) 0.0347(8) Uani 1 1 d . .
H25A H 0.723978 0.060259 0.134703 0.052 Uiso 1 1 calc R U
H25B H 0.828291 0.022794 0.195615 0.052 Uiso 1 1 calc R U
H25C H 0.786593 0.155029 0.142587 0.052 Uiso 1 1 calc R U
C26 C 0.6004(3) 0.0396(3) 0.27899(19) 0.0323(8) Uani 1 1 d . .
H26A H 0.559023 0.016004 0.244005 0.048 Uiso 1 1 calc R U
H26B H 0.538770 0.072098 0.320490 0.048 Uiso 1 1 calc R U
H26C H 0.669513 -0.031274 0.301752 0.048 Uiso 1 1 calc R U
C27 C 0.0521(3) 0.7328(3) 0.32889(18) 0.0285(7) Uani 1 1 d . .
H27 H 0.041610 0.688556 0.294118 0.034 Uiso 1 1 calc R U
C28 C -0.0441(3) 0.8381(3) 0.3420(2) 0.0402(9) Uani 1 1 d . .
H28 H -0.118982 0.865670 0.315522 0.048 Uiso 1 1 calc R U
C29 C -0.0330(3) 0.9036(3) 0.3927(2) 0.0410(9) Uani 1 1 d . .
H29 H -0.099341 0.976145 0.401386 0.049 Uiso 1 1 calc R U
C30 C 0.0762(3) 0.8622(3) 0.4309(2) 0.0362(8) Uani 1 1 d . .
H30 H 0.083887 0.906151 0.466838 0.043 Uiso 1 1 calc R U
C31 C 0.1746(3) 0.7579(3) 0.41780(17) 0.0261(7) Uani 1 1 d . .
H31 H 0.249394 0.732022 0.444106 0.031 Uiso 1 1 calc R U
C32 C 0.1650(3) 0.6898(3) 0.36588(16) 0.0198(6) Uani 1 1 d . .
C33 C 0.3515(3) 0.5179(2) 0.40571(17) 0.0220(7) Uani 1 1 d . .
H33A H 0.310474 0.528817 0.458205 0.026 Uiso 1 1 calc R U
H33B H 0.422164 0.549091 0.396505 0.026 Uiso 1 1 calc R U
C34 C 0.5758(3) 0.3112(3) 0.43183(17) 0.0217(7) Uani 1 1 d . .
H34 H 0.566654 0.343975 0.480166 0.026 Uiso 1 1 calc R U
C35 C 0.6418(3) 0.1732(3) 0.45198(19) 0.0310(8) Uani 1 1 d . .
H35A H 0.637706 0.136581 0.408985 0.047 Uiso 1 1 calc R U
H35B H 0.599402 0.140612 0.499248 0.047 Uiso 1 1 calc R U
H35C H 0.730397 0.154543 0.460545 0.047 Uiso 1 1 calc R U
C36 C 0.6588(3) 0.3662(3) 0.37194(19) 0.0320(8) Uani 1 1 d . .
H36A H 0.679534 0.327225 0.326473 0.048 Uiso 1 1 calc R U
H36B H 0.736819 0.353626 0.394591 0.048 Uiso 1 1 calc R U
H36C H 0.613526 0.453086 0.356147 0.048 Uiso 1 1 calc R U
C37 C 0.3297(3) 0.2929(3) 0.48964(17) 0.0248(7) Uani 1 1 d . .
H37 H 0.238150 0.342907 0.485474 0.030 Uiso 1 1 calc R U
C38 C 0.3394(3) 0.1631(3) 0.4917(2) 0.0355(8) Uani 1 1 d . .
H38A H 0.331108 0.153736 0.439470 0.053 Uiso 1 1 calc R U
H38B H 0.271845 0.145023 0.527496 0.053 Uiso 1 1 calc R U
H38C H 0.421644 0.107117 0.509306 0.053 Uiso 1 1 calc R U
C39 C 0.3626(3) 0.3053(3) 0.56745(18) 0.0356(8) Uani 1 1 d . .
H39A H 0.449172 0.251000 0.577561 0.053 Uiso 1 1 calc R U
H39B H 0.303808 0.283712 0.609294 0.053 Uiso 1 1 calc R U
H39C H 0.355949 0.389014 0.565116 0.053 Uiso 1 1 calc R U
C40 C 0.3325(3) 0.7572(3) 0.08553(17) 0.0264(7) Uani 1 1 d . .
H40A H 0.296009 0.722422 0.053691 0.032 Uiso 1 1 calc R U
H40B H 0.425706 0.719732 0.080329 0.032 Uiso 1 1 calc R U
C41 C 0.2920(4) 0.8925(3) 0.0603(2) 0.0403(9) Uani 1 1 d . .
H41A H 0.206878 0.926583 0.040445 0.048 Uiso 1 1 calc R U
H41B H 0.352774 0.915677 0.019690 0.048 Uiso 1 1 calc R U
C42 C 0.2913(3) 0.9338(3) 0.13446(19) 0.0342(8) Uani 1 1 d . .
H42A H 0.377694 0.923958 0.144783 0.041 Uiso 1 1 calc R U
H42B H 0.236394 1.019583 0.132438 0.041 Uiso 1 1 calc R U
C43 C 0.2391(3) 0.8512(3) 0.19496(19) 0.0289(7) Uani 1 1 d . .
H43A H 0.270558 0.839912 0.246213 0.035 Uiso 1 1 calc R U
H43B H 0.145596 0.884369 0.199743 0.035 Uiso 1 1 calc R U

loop_
_atom_site_aniso_label
_atom_site_aniso_U_11
_atom_site_aniso_U_22
_atom_site_aniso_U_33
_atom_site_aniso_U_23
_atom_site_aniso_U_13
_atom_site_aniso_U_12
Lu1 0.01731(7) 0.01550(7) 0.01645(7) -0.00273(5) -0.00137(5) -0.00664(5)
Ni1 0.01771(19) 0.01573(18) 0.01686(19) -0.00268(15) -0.00057(15) -0.00702(15)
O1 0.0287(12) 0.0186(11) 0.0201(11) -0.0035(9) 0.0015(9) -0.0093(9)
P1 0.0199(4) 0.0219(4) 0.0238(4) -0.0001(3) -0.0020(3) -0.0111(3)
N1 0.0210(13) 0.0216(13) 0.0193(13) -0.0013(10) -0.0050(10) -0.0085(11)
C1 0.0244(17) 0.0331(19) 0.0282(18) -0.0004(15) -0.0083(14) -0.0111(15)
P2 0.0201(4) 0.0162(4) 0.0193(4) -0.0054(3) 0.0012(3) -0.0075(3)
N2 0.0193(13) 0.0140(12) 0.0260(14) -0.0042(10) 0.0003(10) -0.0080(10)
C2 0.0291(19) 0.032(2) 0.044(2) 0.0024(16) -0.0107(16) -0.0053(16)
P3 0.0172(4) 0.0181(4) 0.0179(4) -0.0041(3) -0.0023(3) -0.0038(3)
N3 0.0184(13) 0.0198(13) 0.0169(13) -0.0028(10) -0.0030(10) -0.0014(10)
C3 0.041(2) 0.048(2) 0.031(2) 0.0079(18) -0.0153(17) -0.0075(19)
C4 0.041(2) 0.046(2) 0.0253(19) -0.0033(16) -0.0134(16) -0.0091(18)
C5 0.0275(18) 0.0364(19) 0.0267(18) -0.0072(15) -0.0049(14) -0.0078(15)
C6 0.0156(15) 0.0282(17) 0.0232(16) -0.0017(13) -0.0023(12) -0.0094(13)
C7 0.0223(16) 0.0275(17) 0.0223(16) -0.0034(13) -0.0043(13) -0.0123(14)
C8 0.0225(17) 0.0361(19) 0.0272(18) -0.0021(15) 0.0037(14) -0.0125(15)
C9 0.033(2) 0.063(3) 0.032(2) 0.0025(18) 0.0029(16) -0.0237(19)
C10 0.0263(19) 0.051(2) 0.040(2) -0.0064(18) 0.0027(16) -0.0104(17)
C11 0.045(2) 0.032(2) 0.064(3) -0.0058(19) -0.008(2) -0.0232(18)
C12 0.074(3) 0.030(2) 0.079(3) -0.003(2) -0.026(3) -0.025(2)
C13 0.050(2) 0.049(2) 0.053(2) -0.0024(19) -0.012(2) -0.036(2)
C14 0.0242(16) 0.0200(16) 0.0255(17) -0.0032(13) -0.0036(13) -0.0093(13)
C15 0.037(2) 0.0228(17) 0.0327(19) -0.0052(14) -0.0117(15) -0.0135(15)
C16 0.040(2) 0.0269(18) 0.045(2) 0.0010(16) -0.0126(17) -0.0224(16)
C17 0.0249(18) 0.0332(19) 0.038(2) -0.0015(16) -0.0012(15) -0.0169(15)
C18 0.0210(16) 0.0223(16) 0.0293(17) -0.0033(13) -0.0021(13) -0.0102(13)
C19 0.0186(15) 0.0175(15) 0.0221(16) 0.0006(12) -0.0057(12) -0.0077(12)
C20 0.0213(16) 0.0214(16) 0.0229(16) -0.0055(13) 0.0023(13) -0.0104(13)
C21 0.0312(19) 0.0361(19) 0.0228(17) -0.0023(14) -0.0054(14) -0.0105(16)
C22 0.0255(17) 0.0297(17) 0.0168(15) -0.0096(13) 0.0042(13) -0.0119(14)
C23 0.038(2) 0.041(2) 0.037(2) -0.0186(17) 0.0023(16) -0.0212(17)
C24 0.0259(17) 0.0171(15) 0.0236(16) -0.0020(13) -0.0004(13) -0.0057(13)
C25 0.0276(18) 0.0289(18) 0.036(2) -0.0051(15) 0.0035(15) 0.0001(15)
C26 0.0334(19) 0.0217(17) 0.037(2) 0.0002(15) 0.0000(15) -0.0078(15)
C27 0.0244(17) 0.0304(18) 0.0255(17) -0.0005(14) -0.0017(14) -0.0063(15)
C28 0.0220(18) 0.041(2) 0.041(2) 0.0068(18) -0.0022(16) -0.0007(16)
C29 0.035(2) 0.0242(18) 0.047(2) -0.0061(17) 0.0110(18) 0.0037(16)
C30 0.045(2) 0.0248(18) 0.032(2) -0.0106(15) 0.0031(17) -0.0042(16)
C31 0.0301(18) 0.0204(16) 0.0247(17) -0.0035(13) -0.0012(14) -0.0060(14)
C32 0.0219(16) 0.0179(15) 0.0153(15) -0.0002(12) 0.0045(12) -0.0061(13)
C33 0.0231(16) 0.0177(15) 0.0233(16) -0.0067(13) -0.0028(13) -0.0029(13)
C34 0.0166(15) 0.0254(16) 0.0227(16) -0.0096(13) -0.0045(12) -0.0027(13)
C35 0.0268(18) 0.0263(18) 0.0345(19) -0.0097(15) -0.0080(15) 0.0014(14)
C36 0.0250(18) 0.043(2) 0.0317(19) -0.0112(16) -0.0036(15) -0.0126(16)
C37 0.0220(16) 0.0276(17) 0.0199(16) -0.0032(13) 0.0010(13) -0.0048(14)
C38 0.040(2) 0.0316(19) 0.032(2) 0.0011(15) 0.0021(16) -0.0161(17)
C39 0.042(2) 0.038(2) 0.0212(17) -0.0064(15) 0.0027(15) -0.0086(17)
C40 0.0303(18) 0.0250(17) 0.0200(16) -0.0017(13) 0.0044(13) -0.0091(14)
C41 0.049(2) 0.0287(19) 0.037(2) 0.0003(16) 0.0027(18) -0.0133(17)
C42 0.041(2) 0.0197(17) 0.042(2) -0.0025(15) -0.0052(17) -0.0109(15)
C43 0.0352(19) 0.0149(15) 0.0350(19) -0.0094(14) 0.0029(15) -0.0064(14)

loop_
_atom_type_symbol
_atom_type_description
_atom_type_scat_dispersion_real
_atom_type_scat_dispersion_imag
_atom_type_scat_source
C C 0.0033 0.0016 'International Tables Vol C Tables 4.2.6.8 and 6.1.1.4'
H H 0.0000 0.0000 'International Tables Vol C Tables 4.2.6.8 and 6.1.1.4'
N N 0.0061 0.0033 'International Tables Vol C Tables 4.2.6.8 and 6.1.1.4'
O O 0.0106 0.0060 'International Tables Vol C Tables 4.2.6.8 and 6.1.1.4'
P P 0.1023 0.0942 'International Tables Vol C Tables 4.2.6.8 and 6.1.1.4'
Ni Ni 0.3393 1.1124 'International Tables Vol C Tables 4.2.6.8 and 6.1.1.4'
Lu Lu -0.4720 5.8584 'International Tables Vol C Tables 4.2.6.8 and 6.1.1.4'

loop_
_geom_angle_atom_site_label_1
_geom_angle_atom_site_label_2
_geom_angle_atom_site_label_3
_geom_angle
N3 Lu1 N2 112.32(9)
N3 Lu1 N1 114.48(9)
N2 Lu1 N1 133.20(9)
N3 Lu1 O1 95.09(8)
N2 Lu1 O1 85.31(7)
N1 Lu1 O1 89.97(8)
N3 Lu1 Ni1 89.63(6)
N2 Lu1 Ni1 87.98(6)
N1 Lu1 Ni1 92.91(6)
O1 Lu1 Ni1 172.89(5)
N3 Lu1 P1 90.54(6)
N2 Lu1 P1 125.92(6)
N1 Lu1 P1 54.82(6)
O1 Lu1 P1 142.95(5)
Ni1 Lu1 P1 41.999(16)
N3 Lu1 P2 123.14(6)
N2 Lu1 P2 54.86(6)
N1 Lu1 P2 98.26(6)
O1 Lu1 P2 131.58(5)
Ni1 Lu1 P2 41.509(16)
P1 Lu1 P2 71.42(2)
P2 Ni1 P1 121.99(3)
P2 Ni1 P3 118.62(3)
P1 Ni1 P3 118.58(3)
P2 Ni1 Lu1 86.41(2)
P1 Ni1 Lu1 85.93(2)
P3 Ni1 Lu1 88.73(2)
C40 O1 C43 109.1(2)
C40 O1 Lu1 119.00(16)
C43 O1 Lu1 131.39(17)
C7 P1 C8 102.38(14)
C7 P1 C11 98.63(16)
C8 P1 C11 109.25(16)
C7 P1 Ni1 110.24(10)
C8 P1 Ni1 118.97(11)
C11 P1 Ni1 114.72(12)
C7 P1 Lu1 71.32(9)
C8 P1 Lu1 96.03(10)
C11 P1 Lu1 154.42(13)
Ni1 P1 Lu1 52.073(18)
C6 N1 C7 112.3(2)
C6 N1 Lu1 127.50(18)
C7 N1 Lu1 117.22(17)
C2 C1 C6 122.3(3)
C2 C1 H1 118.8
C6 C1 H1 118.8
C20 P2 C24 102.03(13)
C20 P2 C22 98.75(13)
C24 P2 C22 104.20(14)
C20 P2 Ni1 115.10(9)
C24 P2 Ni1 109.04(10)
C22 P2 Ni1 124.97(10)
C20 P2 Lu1 72.66(9)
C24 P2 Lu1 149.49(10)
C22 P2 Lu1 106.30(10)
Ni1 P2 Lu1 52.080(18)
C19 N2 C20 113.6(2)
C19 N2 Lu1 124.99(18)
C20 N2 Lu1 121.32(17)
C1 C2 C3 120.1(3)
C1 C2 H2 120.0
C3 C2 H2 120.0
C34 P3 C37 102.59(14)
C34 P3 C33 99.44(13)
C37 P3 C33 100.22(13)
C34 P3 Ni1 124.48(10)
C37 P3 Ni1 112.06(10)
C33 P3 Ni1 114.68(10)
C32 N3 C33 116.6(2)
C32 N3 Lu1 125.75(18)
C33 N3 Lu1 115.85(17)
C4 C3 C2 118.9(3)
C4 C3 H3 120.5
C2 C3 H3 120.5
C3 C4 C5 121.0(3)
C3 C4 H4 119.5
C5 C4 H4 119.5
C4 C5 C6 121.5(3)
C4 C5 H5 119.3
C6 C5 H5 119.3
C1 C6 N1 120.5(3)
C1 C6 C5 116.1(3)
N1 C6 C5 123.4(3)
N1 C7 P1 109.45(19)
N1 C7 H7A 109.8
P1 C7 H7A 109.8
N1 C7 H7B 109.8
P1 C7 H7B 109.8
H7A C7 H7B 108.2
C9 C8 C10 110.2(3)
C9 C8 P1 113.0(2)
C10 C8 P1 116.6(2)
C9 C8 H8 105.3
C10 C8 H8 105.3
P1 C8 H8 105.3
C8 C9 H9A 109.5
C8 C9 H9B 109.5
H9A C9 H9B 109.5
C8 C9 H9C 109.5
H9A C9 H9C 109.5
H9B C9 H9C 109.5
C8 C10 H10A 109.5
C8 C10 H10B 109.5
H10A C10 H10B 109.5
C8 C10 H10C 109.5
H10A C10 H10C 109.5
H10B C10 H10C 109.5
C12 C11 C13 114.8(3)
C12 C11 P1 114.6(3)
C13 C11 P1 117.3(3)
C12 C11 H11 102.3
C13 C11 H11 102.3
P1 C11 H11 102.3
C11 C12 H12A 109.5
C11 C12 H12B 109.5
H12A C12 H12B 109.5
C11 C12 H12C 109.5
H12A C12 H12C 109.5
H12B C12 H12C 109.5
C11 C13 H13A 109.5
C11 C13 H13B 109.5
H13A C13 H13B 109.5
C11 C13 H13C 109.5
H13A C13 H13C 109.5
H13B C13 H13C 109.5
C15 C14 C19 122.4(3)
C15 C14 H14 118.8
C19 C14 H14 118.8
C14 C15 C16 120.5(3)
C14 C15 H15 119.7
C16 C15 H15 119.7
C17 C16 C15 118.7(3)
C17 C16 H16 120.7
C15 C16 H16 120.7
C16 C17 C18 121.1(3)
C16 C17 H17 119.4
C18 C17 H17 119.4
C17 C18 C19 121.0(3)
C17 C18 H18 119.5
C19 C18 H18 119.5
N2 C19 C14 119.6(3)
N2 C19 C18 124.3(3)
C14 C19 C18 116.1(3)
N2 C20 P2 109.52(19)
N2 C20 H20A 109.8
P2 C20 H20A 109.8
N2 C20 H20B 109.8
P2 C20 H20B 109.8
H20A C20 H20B 108.2
C22 C21 H21A 109.5
C22 C21 H21B 109.5
H21A C21 H21B 109.5
C22 C21 H21C 109.5
H21A C21 H21C 109.5
H21B C21 H21C 109.5
C23 C22 C21 111.5(3)
C23 C22 P2 113.2(2)
C21 C22 P2 109.3(2)
C23 C22 H22 107.5
C21 C22 H22 107.5
P2 C22 H22 107.5
C22 C23 H23A 109.5
C22 C23 H23B 109.5
H23A C23 H23B 109.5
C22 C23 H23C 109.5
H23A C23 H23C 109.5
H23B C23 H23C 109.5
C26 C24 C25 112.6(3)
C26 C24 P2 109.8(2)
C25 C24 P2 115.9(2)
C26 C24 H24 105.9
C25 C24 H24 105.9
P2 C24 H24 105.9
C24 C25 H25A 109.5
C24 C25 H25B 109.5
H25A C25 H25B 109.5
C24 C25 H25C 109.5
H25A C25 H25C 109.5
H25B C25 H25C 109.5
C24 C26 H26A 109.5
C24 C26 H26B 109.5
H26A C26 H26B 109.5
C24 C26 H26C 109.5
H26A C26 H26C 109.5
H26B C26 H26C 109.5
C28 C27 C32 121.4(3)
C28 C27 H27 119.3
C32 C27 H27 119.3
C29 C28 C27 120.9(3)
C29 C28 H28 119.6
C27 C28 H28 119.6
C28 C29 C30 118.9(3)
C28 C29 H29 120.5
C30 C29 H29 120.5
C29 C30 C31 121.2(3)
C29 C30 H30 119.4
C31 C30 H30 119.4
C30 C31 C32 120.7(3)
C30 C31 H31 119.6
C32 C31 H31 119.6
N3 C32 C27 118.5(3)
N3 C32 C31 124.6(3)
C27 C32 C31 116.9(3)
N3 C33 P3 110.32(19)
N3 C33 H33A 109.6
P3 C33 H33A 109.6
N3 C33 H33B 109.6
P3 C33 H33B 109.6
H33A C33 H33B 108.1
C36 C34 C35 109.7(2)
C36 C34 P3 112.6(2)
C35 C34 P3 111.9(2)
C36 C34 H34 107.4
C35 C34 H34 107.4
P3 C34 H34 107.4
C34 C35 H35A 109.5
C34 C35 H35B 109.5
H35A C35 H35B 109.5
C34 C35 H35C 109.5
H35A C35 H35C 109.5
H35B C35 H35C 109.5
C34 C36 H36A 109.5
C34 C36 H36B 109.5
H36A C36 H36B 109.5
C34 C36 H36C 109.5
H36A C36 H36C 109.5
H36B C36 H36C 109.5
C38 C37 C39 110.6(3)
C38 C37 P3 112.2(2)
C39 C37 P3 116.2(2)
C38 C37 H37 105.7
C39 C37 H37 105.7
P3 C37 H37 105.7
C37 C38 H38A 109.5
C37 C38 H38B 109.5
H38A C38 H38B 109.5
C37 C38 H38C 109.5
H38A C38 H38C 109.5
H38B C38 H38C 109.5
C37 C39 H39A 109.5
C37 C39 H39B 109.5
H39A C39 H39B 109.5
C37 C39 H39C 109.5
H39A C39 H39C 109.5
H39B C39 H39C 109.5
O1 C40 C41 105.5(2)
O1 C40 H40A 110.6
C41 C40 H40A 110.6
O1 C40 H40B 110.6
C41 C40 H40B 110.6
H40A C40 H40B 108.8
C40 C41 C42 102.5(3)
C40 C41 H41A 111.3
C42 C41 H41A 111.3
C40 C41 H41B 111.3
C42 C41 H41B 111.3
H41A C41 H41B 109.2
C43 C42 C41 102.9(3)
C43 C42 H42A 111.2
C41 C42 H42A 111.2
C43 C42 H42B 111.2
C41 C42 H42B 111.2
H42A C42 H42B 109.1
O1 C43 C42 104.7(2)
O1 C43 H43A 110.8
C42 C43 H43A 110.8
O1 C43 H43B 110.8
C42 C43 H43B 110.8
H43A C43 H43B 108.9

loop_
_geom_bond_atom_site_label_1
_geom_bond_atom_site_label_2
_geom_bond_distance
Lu1 N3 2.193(2)
Lu1 N2 2.256(2)
Lu1 N1 2.257(2)
Lu1 O1 2.3318(19)
Lu1 Ni1 2.5989(4)
Lu1 P1 3.2864(8)
Lu1 P2 3.2880(8)
Ni1 P2 2.1834(8)
Ni1 P1 2.2046(9)
Ni1 P3 2.2121(8)
O1 C40 1.461(3)
O1 C43 1.462(3)
P1 C7 1.837(3)
P1 C8 1.864(3)
P1 C11 1.875(3)
N1 C6 1.400(4)
N1 C7 1.473(3)
C1 C2 1.378(4)
C1 C6 1.398(4)
C1 H1 0.9500
P2 C20 1.856(3)
P2 C24 1.861(3)
P2 C22 1.866(3)
N2 C19 1.393(3)
N2 C20 1.454(3)
C2 C3 1.390(5)
C2 H2 0.9500
P3 C34 1.864(3)
P3 C37 1.869(3)
P3 C33 1.873(3)
N3 C32 1.391(3)
N3 C33 1.458(3)
C3 C4 1.374(5)
C3 H3 0.9500
C4 C5 1.381(4)
C4 H4 0.9500
C5 C6 1.407(4)
C5 H5 0.9500
C7 H7A 0.9900
C7 H7B 0.9900
C8 C9 1.529(4)
C8 C10 1.530(4)
C8 H8 1.0000
C9 H9A 0.9800
C9 H9B 0.9800
C9 H9C 0.9800
C10 H10A 0.9800
C10 H10B 0.9800
C10 H10C 0.9800
C11 C12 1.477(5)
C11 C13 1.518(5)
C11 H11 1.0000
C12 H12A 0.9800
C12 H12B 0.9800
C12 H12C 0.9800
C13 H13A 0.9800
C13 H13B 0.9800
C13 H13C 0.9800
C14 C15 1.373(4)
C14 C19 1.405(4)
C14 H14 0.9500
C15 C16 1.390(5)
C15 H15 0.9500
C16 C17 1.378(4)
C16 H16 0.9500
C17 C18 1.392(4)
C17 H17 0.9500
C18 C19 1.413(4)
C18 H18 0.9500
C20 H20A 0.9900
C20 H20B 0.9900
C21 C22 1.528(4)
C21 H21A 0.9800
C21 H21B 0.9800
C21 H21C 0.9800
C22 C23 1.524(4)
C22 H22 1.0000
C23 H23A 0.9800
C23 H23B 0.9800
C23 H23C 0.9800
C24 C26 1.526(4)
C24 C25 1.533(4)
C24 H24 1.0000
C25 H25A 0.9800
C25 H25B 0.9800
C25 H25C 0.9800
C26 H26A 0.9800
C26 H26B 0.9800
C26 H26C 0.9800
C27 C28 1.380(4)
C27 C32 1.404(4)
C27 H27 0.9500
C28 C29 1.375(5)
C28 H28 0.9500
C29 C30 1.380(5)
C29 H29 0.9500
C30 C31 1.384(4)
C30 H30 0.9500
C31 C32 1.408(4)
C31 H31 0.9500
C33 H33A 0.9900
C33 H33B 0.9900
C34 C36 1.520(4)
C34 C35 1.538(4)
C34 H34 1.0000
C35 H35A 0.9800
C35 H35B 0.9800
C35 H35C 0.9800
C36 H36A 0.9800
C36 H36B 0.9800
C36 H36C 0.9800
C37 C38 1.527(4)
C37 C39 1.537(4)
C37 H37 1.0000
C38 H38A 0.9800
C38 H38B 0.9800
C38 H38C 0.9800
C39 H39A 0.9800
C39 H39B 0.9800
C39 H39C 0.9800
C40 C41 1.505(4)
C40 H40A 0.9900
C40 H40B 0.9900
C41 C42 1.508(5)
C41 H41A 0.9900
C41 H41B 0.9900
C42 C43 1.506(4)
C42 H42A 0.9900
C42 H42B 0.9900
C43 H43A 0.9900
C43 H43B 0.9900

loop_
_geom_torsion_atom_site_label_1
_geom_torsion_atom_site_label_2
_geom_torsion_atom_site_label_3
_geom_torsion_atom_site_label_4
_geom_torsion
C6 C1 C2 C3 1.3(5)
C1 C2 C3 C4 1.7(5)
C2 C3 C4 C5 -2.0(5)
C3 C4 C5 C6 -0.6(5)
C2 C1 C6 N1 176.6(3)
C2 C1 C6 C5 -3.7(4)
C7 N1 C6 C1 144.2(3)
Lu1 N1 C6 C1 -56.2(4)
C7 N1 C6 C5 -35.5(4)
Lu1 N1 C6 C5 124.1(3)
C4 C5 C6 C1 3.3(5)
C4 C5 C6 N1 -176.9(3)
C6 N1 C7 P1 -166.93(19)
Lu1 N1 C7 P1 31.2(2)
C8 P1 C7 N1 72.7(2)
C11 P1 C7 N1 -175.2(2)
Ni1 P1 C7 N1 -54.8(2)
Lu1 P1 C7 N1 -19.50(17)
C7 P1 C8 C9 151.5(2)
C11 P1 C8 C9 47.6(3)
Ni1 P1 C8 C9 -86.8(2)
Lu1 P1 C8 C9 -136.4(2)
C7 P1 C8 C10 22.2(3)
C11 P1 C8 C10 -81.6(3)
Ni1 P1 C8 C10 144.0(2)
Lu1 P1 C8 C10 94.4(2)
C7 P1 C11 C12 159.1(3)
C8 P1 C11 C12 -94.5(3)
Ni1 P1 C11 C12 42.1(4)
Lu1 P1 C11 C12 94.8(4)
C7 P1 C11 C13 -61.7(3)
C8 P1 C11 C13 44.7(3)
Ni1 P1 C11 C13 -178.8(2)
Lu1 P1 C11 C13 -126.0(3)
C19 C14 C15 C16 -0.5(5)
C14 C15 C16 C17 -2.4(5)
C15 C16 C17 C18 2.1(5)
C16 C17 C18 C19 1.0(5)
C20 N2 C19 C14 -157.1(3)
Lu1 N2 C19 C14 26.4(4)
C20 N2 C19 C18 22.6(4)
Lu1 N2 C19 C18 -153.8(2)
C15 C14 C19 N2 -176.7(3)
C15 C14 C19 C18 3.5(4)
C17 C18 C19 N2 176.5(3)
C17 C18 C19 C14 -3.8(4)
C19 N2 C20 P2 168.2(2)
Lu1 N2 C20 P2 -15.2(3)
C24 P2 C20 N2 -139.7(2)
C22 P2 C20 N2 113.7(2)
Ni1 P2 C20 N2 -21.7(2)
Lu1 P2 C20 N2 9.25(17)
C20 P2 C22 C23 175.0(2)
C24 P2 C22 C23 70.1(2)
Ni1 P2 C22 C23 -55.9(3)
Lu1 P2 C22 C23 -110.6(2)
C20 P2 C22 C21 -60.0(2)
C24 P2 C22 C21 -164.9(2)
Ni1 P2 C22 C21 69.1(2)
Lu1 P2 C22 C21 14.3(2)
C20 P2 C24 C26 165.0(2)
C22 P2 C24 C26 -92.6(2)
Ni1 P2 C24 C26 42.9(2)
Lu1 P2 C24 C26 88.8(3)
C20 P2 C24 C25 -65.9(3)
C22 P2 C24 C25 36.4(3)
Ni1 P2 C24 C25 171.9(2)
Lu1 P2 C24 C25 -142.13(19)
C32 C27 C28 C29 -0.9(5)
C27 C28 C29 C30 -0.2(5)
C28 C29 C30 C31 1.2(5)
C29 C30 C31 C32 -1.1(5)
C33 N3 C32 C27 -156.8(3)
Lu1 N3 C32 C27 39.4(4)
C33 N3 C32 C31 24.9(4)
Lu1 N3 C32 C31 -138.9(2)
C28 C27 C32 N3 -177.5(3)
C28 C27 C32 C31 1.0(4)
C30 C31 C32 N3 178.4(3)
C30 C31 C32 C27 0.0(4)
C32 N3 C33 P3 150.4(2)
Lu1 N3 C33 P3 -44.1(2)
C34 P3 C33 N3 149.2(2)
C37 P3 C33 N3 -106.1(2)
Ni1 P3 C33 N3 14.1(2)
C37 P3 C34 C36 -172.1(2)
C33 P3 C34 C36 -69.3(2)
Ni1 P3 C34 C36 59.6(2)
C37 P3 C34 C35 63.8(2)
C33 P3 C34 C35 166.5(2)
Ni1 P3 C34 C35 -64.6(2)
C34 P3 C37 C38 -90.5(2)
C33 P3 C37 C38 167.3(2)
Ni1 P3 C37 C38 45.2(2)
C34 P3 C37 C39 38.0(3)
C33 P3 C37 C39 -64.1(2)
Ni1 P3 C37 C39 173.8(2)
C43 O1 C40 C41 -10.5(3)
Lu1 O1 C40 C41 176.7(2)
O1 C40 C41 C42 30.7(3)
C40 C41 C42 C43 -38.9(3)
C40 O1 C43 C42 -14.1(3)
Lu1 O1 C43 C42 157.5(2)
C41 C42 C43 O1 32.9(3)
